data_4310435
loop_
_publ_author_name
'M. Tyler Caudle'
'Charles K. Mobley'
'Laura M. Bafaro'
'Russell LoBrutto'
'Gordon T. Yee'
'Thomas L. Groy'

_publ_section_title
;
 EPR and Magnetic Properties of Heteronuclear MnnMg6-n(O2CNEt2)12: Impact
 of Structural Distortions on Mn(II) in Weak Ligand Fields
;
_journal_name_full 'Inorganic Chemistry'
_journal_page_first 506
_journal_page_last 514
_journal_paper_doi 10.1021/ic0349757
_journal_volume 43
_journal_year 2004
_chemical_formula_sum 'C60 H120 Mg5.04 Mn0.96 N12 O24'
_chemical_formula_weight 1569.10
_chemical_name_systematic
; 
 ? 
;
_space_group_IT_number 68
_symmetry_cell_setting orthorhombic
_symmetry_space_group_name_Hall '-C 2a 2ac'
_symmetry_space_group_name_H-M 'C c c a :2'
_atom_sites_solution_hydrogens geom
_atom_sites_solution_primary direct
_atom_sites_solution_secondary difmap
_audit_creation_method SHELXL-97
_cell_angle_alpha 90.00
_cell_angle_beta 90.00
_cell_angle_gamma 90.00
_cell_formula_units_Z 4
_cell_length_a 20.6773(12)
_cell_length_b 25.2183(14)
_cell_length_c 16.5171(9)
_cell_measurement_reflns_used 6514
_cell_measurement_temperature 298(2)
_cell_measurement_theta_max 23.65
_cell_measurement_theta_min 2.47
_cell_volume 8612.8(8)
_computing_cell_refinement 'SAINT V6.02A'
_computing_data_collection 'SMART V5.624'
_computing_data_reduction 'SAINT V6.02A'
_computing_molecular_graphics 'Bruker SHELXTL Ver. 5.1 (1997)'
_computing_publication_material 'Bruker SHELXTL Ver. 5.1 (1997)'
_computing_structure_refinement 'SHELXL-97 (Sheldrick, 1997)'
_computing_structure_solution 'SHELXS-97 (Sheldrick, 1990)'
_diffrn_ambient_temperature 298(2)
_diffrn_measured_fraction_theta_full 0.999
_diffrn_measured_fraction_theta_max 0.999
_diffrn_measurement_device_type 'Bruker SMART APEX'
_diffrn_measurement_method '\w scan'
_diffrn_radiation_monochromator graphite
_diffrn_radiation_source 'fine-focus sealed tube'
_diffrn_radiation_type MoK\a
_diffrn_radiation_wavelength 0.71073
_diffrn_reflns_av_R_equivalents 0.0549
_diffrn_reflns_av_sigmaI/netI 0.0416
_diffrn_reflns_limit_h_max 24
_diffrn_reflns_limit_h_min -24
_diffrn_reflns_limit_k_max 30
_diffrn_reflns_limit_k_min -30
_diffrn_reflns_limit_l_max 19
_diffrn_reflns_limit_l_min -19
_diffrn_reflns_number 33519
_diffrn_reflns_theta_full 25.03
_diffrn_reflns_theta_max 25.03
_diffrn_reflns_theta_min 1.77
_diffrn_standards_decay_% 0.00
_exptl_absorpt_coefficient_mu 0.257
_exptl_absorpt_correction_T_max 0.9281
_exptl_absorpt_correction_T_min 0.7050
_exptl_absorpt_correction_type empirical
_exptl_absorpt_process_details 'Bruker SADABS'
_exptl_crystal_colour Colorless
_exptl_crystal_density_diffrn 1.210
_exptl_crystal_density_method 'not measured'
_exptl_crystal_description Block
_exptl_crystal_F_000 3362
_exptl_crystal_size_max 0.22
_exptl_crystal_size_mid 0.18
_exptl_crystal_size_min 0.08
_refine_diff_density_max 0.284
_refine_diff_density_min -0.157
_refine_diff_density_rms 0.040
_refine_ls_extinction_method none
_refine_ls_goodness_of_fit_ref 0.839
_refine_ls_hydrogen_treatment mixed
_refine_ls_matrix_type full
_refine_ls_number_parameters 249
_refine_ls_number_reflns 3817
_refine_ls_number_restraints 63
_refine_ls_restrained_S_all 0.849
_refine_ls_R_factor_all 0.0962
_refine_ls_R_factor_gt 0.0459
_refine_ls_shift/su_max 1.226
_refine_ls_shift/su_mean 0.034
_refine_ls_structure_factor_coef Fsqd
_refine_ls_weighting_details 'calc w=1/[\s^2^(Fo^2^)+(0.0721P)^2^+0.0000P] where P=(Fo^2^+2Fc^2^)/3'
_refine_ls_weighting_scheme calc
_refine_ls_wR_factor_gt 0.1137
_refine_ls_wR_factor_ref 0.1288
_reflns_number_gt 1824
_reflns_number_total 3817
_reflns_threshold_expression >2sigma(I)
_cod_data_source_file ic0349757si20030815_090319.cif
_cod_data_source_block mnmg5
_cod_depositor_comments
;
The following automatic conversions were performed:
'_symmetry_cell_setting' value 'Orthorhombic' changed to 'orthorhombic'
according to '/home/saulius/struct/CIF-dictionaries/cif_core.dic'
dictionary named 'cif_core.dic' version 2.4.1 from
2010-06-29.

'_exptl_absorpt_correction_type' value 'Empirical' changed to
'empirical' according to
'/home/saulius/struct/CIF-dictionaries/cif_core.dic' dictionary named
'cif_core.dic' version 2.4.1 from 2010-06-29.

Automatic conversion script
Id: cif_fix_enum 1527 2010-12-29 10:47:43Z saulius 
;
_cod_original_sg_symbol_H-M 'C c c a'
_cod_database_code 4310435

loop_
_symmetry_equiv_pos_as_xyz
'x, y, z'
'-x+1/2, -y, z'
'-x, y, -z+1/2'
'x+1/2, -y, -z+1/2'
'x+1/2, y+1/2, z'
'-x+1, -y+1/2, z'
'-x+1/2, y+1/2, -z+1/2'
'x+1, -y+1/2, -z+1/2'
'-x, -y, -z'
'x-1/2, y, -z'
'x, -y, z-1/2'
'-x-1/2, y, z-1/2'
'-x+1/2, -y+1/2, -z'
'x, y+1/2, -z'
'x+1/2, -y+1/2, z-1/2'
'-x, y+1/2, z-1/2'

loop_
_atom_site_label
_atom_site_type_symbol
_atom_site_fract_x
_atom_site_fract_y
_atom_site_fract_z
_atom_site_U_iso_or_equiv
_atom_site_adp_type
_atom_site_occupancy
_atom_site_symmetry_multiplicity
_atom_site_calc_flag
_atom_site_refinement_flags
_atom_site_disorder_assembly
_atom_site_disorder_group
Mn1 Mn 0.13204(4) 0.20254(3) 0.67612(5) 0.0814(4) Uani 0.2073(18) 1 d P . .
Mg1 Mg 0.13204(4) 0.20254(3) 0.67612(5) 0.0814(4) Uani 0.79 1 d P . .
Mn2 Mn 0.0000 0.16112(4) 0.7500 0.0727(5) Uani 0.069(2) 2 d SP . .
Mg2 Mg 0.0000 0.16112(4) 0.7500 0.0727(5) Uani 0.93 2 d SP . .
O1 O 0.22159(11) 0.21028(9) 0.71975(15) 0.1170(8) Uani 1 1 d . . .
C1 C 0.2502(3) 0.2500 0.7500 0.1043(14) Uani 1 2 d S . .
N1 N 0.3157(2) 0.2500 0.7500 0.1274(15) Uani 1 2 d SD . .
C2 C 0.3519(2) 0.2077(2) 0.7091(3) 0.168(2) Uani 1 1 d D . .
H2A H 0.3239 0.1906 0.6699 0.202 Uiso 1 1 calc R . .
H2B H 0.3879 0.2232 0.6799 0.202 Uiso 1 1 calc R . .
C3 C 0.3759(4) 0.1688(3) 0.7638(4) 0.289(5) Uani 1 1 d D . .
H3A H 0.3848 0.1366 0.7348 0.434 Uiso 1 1 calc R . .
H3B H 0.3442 0.1620 0.8049 0.434 Uiso 1 1 calc R . .
H3C H 0.4150 0.1814 0.7884 0.434 Uiso 1 1 calc R . .
O2 O 0.03042(9) 0.21332(6) 0.65967(10) 0.0762(5) Uani 1 1 d . . .
C4 C 0.0000 0.2500 0.6218(3) 0.0761(11) Uani 1 2 d S . .
N2 N 0.0000 0.2500 0.5408(2) 0.0958(10) Uani 1 2 d SD . .
C5 C 0.03406(19) 0.20926(14) 0.4948(2) 0.1194(12) Uani 1 1 d D . .
H5A H 0.0707 0.1968 0.5262 0.143 Uiso 1 1 calc R . .
H5B H 0.0506 0.2248 0.4452 0.143 Uiso 1 1 calc R . .
C6 C -0.0078(2) 0.16338(16) 0.4743(3) 0.1651(17) Uani 1 1 d D . .
H6A H 0.0147 0.1402 0.4378 0.248 Uiso 1 1 calc R . .
H6B H -0.0468 0.1759 0.4489 0.248 Uiso 1 1 calc R . .
H6C H -0.0186 0.1444 0.5228 0.248 Uiso 1 1 calc R . .
O3 O 0.12987(10) 0.13272(7) 0.62282(12) 0.0992(7) Uani 1 1 d . . .
O4 O 0.03760(11) 0.10320(6) 0.67967(12) 0.0928(6) Uani 1 1 d . . .
C7 C 0.08723(19) 0.09777(12) 0.6361(2) 0.0972(10) Uani 1 1 d . A .
N3 N 0.09535(16) 0.04996(10) 0.5988(2) 0.1361(12) Uani 1 1 d D . .
C8 C 0.1538(7) 0.0393(15) 0.5527(7) 0.233(5) Uani 0.886(9) 1 d PD A -1
H8A H 0.1886 0.0620 0.5715 0.280 Uiso 0.886(9) 1 calc PR A -1
H8B H 0.1669 0.0027 0.5602 0.280 Uiso 0.886(9) 1 calc PR A -1
C9 C 0.1411(4) 0.0494(3) 0.4681(5) 0.276(6) Uani 0.886(9) 1 d PD A -1
H9A H 0.1795 0.0425 0.4371 0.414 Uiso 0.886(9) 1 calc PR A -1
H9B H 0.1284 0.0857 0.4611 0.414 Uiso 0.886(9) 1 calc PR A -1
H9C H 0.1069 0.0266 0.4498 0.414 Uiso 0.886(9) 1 calc PR A -1
C8' C 0.149(6) 0.044(12) 0.539(5) 0.233(5) Uani 0.11 1 d PD A -2
H8C H 0.1325 0.0253 0.4927 0.280 Uiso 0.114(9) 1 calc PR A -2
H8D H 0.1612 0.0796 0.5213 0.280 Uiso 0.114(9) 1 calc PR A -2
C9' C 0.2063(15) 0.017(2) 0.570(4) 0.276(6) Uani 0.11 1 d PD A -2
H9D H 0.2422 0.0244 0.5345 0.414 Uiso 0.114(9) 1 calc PR A -2
H9E H 0.1984 -0.0204 0.5708 0.414 Uiso 0.114(9) 1 calc PR A -2
H9F H 0.2160 0.0293 0.6232 0.414 Uiso 0.114(9) 1 calc PR A -2
C10 C 0.0483(2) 0.00646(15) 0.6110(3) 0.1566(18) Uani 1 1 d D A .
H10A H 0.0065 0.0214 0.6247 0.188 Uiso 1 1 calc R . .
H10B H 0.0436 -0.0133 0.5609 0.188 Uiso 1 1 calc R . .
C11 C 0.0685(3) -0.0287(2) 0.6738(4) 0.238(3) Uani 1 1 d D . .
H11A H 0.0376 -0.0569 0.6793 0.358 Uiso 1 1 calc R A .
H11B H 0.0715 -0.0096 0.7239 0.358 Uiso 1 1 calc R . .
H11C H 0.1100 -0.0434 0.6605 0.358 Uiso 1 1 calc R . .
O5 O 0.09773(10) 0.17946(7) 0.78970(13) 0.0846(6) Uani 1 1 d . . .
O6 O 0.14207(10) 0.22961(8) 0.88665(12) 0.0984(7) Uani 1 1 d . . .
C12 C 0.12991(16) 0.18506(12) 0.8562(2) 0.0886(9) Uani 1 1 d . . .
N4 N 0.15100(15) 0.14163(10) 0.89481(17) 0.1158(10) Uani 1 1 d D . .
C13 C 0.1413(2) 0.08864(13) 0.8604(3) 0.1455(16) Uani 1 1 d D . .
H13A H 0.1029 0.0892 0.8266 0.175 Uiso 1 1 calc R . .
H13B H 0.1335 0.0638 0.9042 0.175 Uiso 1 1 calc R . .
C14 C 0.1968(2) 0.06924(17) 0.8114(3) 0.192(2) Uani 1 1 d D . .
H14A H 0.1876 0.0341 0.7920 0.288 Uiso 1 1 calc R . .
H14B H 0.2350 0.0685 0.8444 0.288 Uiso 1 1 calc R . .
H14C H 0.2035 0.0925 0.7662 0.288 Uiso 1 1 calc R . .
C15 C 0.1868(3) 0.14744(18) 0.9722(3) 0.173(2) Uani 1 1 d D . .
H15A H 0.1635 0.1717 1.0072 0.207 Uiso 1 1 calc R . .
H15B H 0.1888 0.1133 0.9991 0.207 Uiso 1 1 calc R . .
C16 C 0.2505(3) 0.1667(2) 0.9605(4) 0.220(3) Uani 1 1 d D . .
H16A H 0.2720 0.1692 1.0118 0.330 Uiso 1 1 calc R . .
H16B H 0.2488 0.2011 0.9358 0.330 Uiso 1 1 calc R . .
H16C H 0.2738 0.1428 0.9259 0.330 Uiso 1 1 calc R . .

loop_
_atom_site_aniso_label
_atom_site_aniso_U_11
_atom_site_aniso_U_22
_atom_site_aniso_U_33
_atom_site_aniso_U_23
_atom_site_aniso_U_13
_atom_site_aniso_U_12
Mn1 0.0932(6) 0.0530(4) 0.0979(6) -0.0109(4) 0.0075(4) -0.0066(4)
Mg1 0.0932(6) 0.0530(4) 0.0979(6) -0.0109(4) 0.0075(4) -0.0066(4)
Mn2 0.0893(10) 0.0449(7) 0.0837(9) 0.000 0.0064(7) 0.000
Mg2 0.0893(10) 0.0449(7) 0.0837(9) 0.000 0.0064(7) 0.000
O1 0.1066(18) 0.0899(16) 0.154(2) -0.0142(14) -0.0074(15) -0.0094(13)
C1 0.099(4) 0.094(4) 0.119(4) -0.013(3) 0.000 0.000
N1 0.085(3) 0.121(3) 0.177(4) -0.054(3) 0.000 0.000
C2 0.117(3) 0.172(5) 0.215(5) -0.070(4) 0.018(3) 0.012(3)
C3 0.341(11) 0.205(7) 0.323(10) -0.038(6) -0.017(7) 0.142(7)
O2 0.0950(13) 0.0506(10) 0.0830(12) 0.0013(9) 0.0036(10) -0.0026(9)
C4 0.094(3) 0.056(2) 0.079(3) 0.000 0.000 -0.015(2)
N2 0.132(3) 0.084(2) 0.072(2) 0.000 0.000 0.006(2)
C5 0.157(3) 0.114(3) 0.087(2) -0.017(2) 0.005(2) 0.002(2)
C6 0.189(4) 0.130(3) 0.176(4) -0.058(3) -0.003(3) -0.007(3)
O3 0.1085(16) 0.0621(12) 0.1271(17) -0.0182(11) 0.0246(13) -0.0100(12)
O4 0.1107(16) 0.0562(11) 0.1116(16) -0.0118(10) 0.0210(14) -0.0058(11)
C7 0.119(3) 0.0589(19) 0.113(3) -0.0138(18) 0.019(2) -0.0009(19)
N3 0.150(3) 0.0680(17) 0.190(3) -0.0457(18) 0.068(2) -0.0212(17)
C8 0.286(9) 0.109(6) 0.305(10) -0.091(9) 0.174(9) -0.043(6)
C9 0.229(8) 0.199(7) 0.400(14) -0.154(9) 0.177(10) -0.093(6)
C8' 0.286(9) 0.109(6) 0.305(10) -0.091(9) 0.174(9) -0.043(6)
C9' 0.229(8) 0.199(7) 0.400(14) -0.154(9) 0.177(10) -0.093(6)
C10 0.183(4) 0.080(2) 0.207(5) -0.036(3) 0.056(4) -0.020(3)
C11 0.277(8) 0.141(5) 0.298(8) 0.061(5) 0.049(6) -0.015(5)
O5 0.0974(14) 0.0680(11) 0.0885(13) -0.0001(10) -0.0047(12) 0.0083(10)
O6 0.1198(17) 0.0668(13) 0.1085(16) -0.0078(11) -0.0199(12) 0.0167(12)
C12 0.104(2) 0.0636(19) 0.098(2) 0.0015(18) -0.001(2) 0.0159(17)
N4 0.148(3) 0.0704(17) 0.128(2) 0.0095(16) -0.038(2) 0.0214(17)
C13 0.182(4) 0.064(2) 0.190(4) 0.007(2) -0.047(3) 0.019(2)
C14 0.197(5) 0.113(3) 0.266(6) -0.056(4) -0.052(4) 0.061(3)
C15 0.178(5) 0.118(3) 0.222(6) 0.019(3) -0.082(5) 0.020(3)
C16 0.232(7) 0.205(6) 0.224(6) -0.047(5) -0.089(6) 0.092(6)

loop_
_atom_type_symbol
_atom_type_description
_atom_type_scat_dispersion_real
_atom_type_scat_dispersion_imag
_atom_type_scat_source
C C 0.0033 0.0016 'International Tables Vol C Tables 4.2.6.8 and 6.1.1.4'
H H 0.0000 0.0000 'International Tables Vol C Tables 4.2.6.8 and 6.1.1.4'
N N 0.0061 0.0033 'International Tables Vol C Tables 4.2.6.8 and 6.1.1.4'
O O 0.0106 0.0060 'International Tables Vol C Tables 4.2.6.8 and 6.1.1.4'
Mg Mg 0.0486 0.0363 'International Tables Vol C Tables 4.2.6.8 and 6.1.1.4'
Mn Mn 0.3368 0.7283 'International Tables Vol C Tables 4.2.6.8 and 6.1.1.4'

loop_
_geom_angle_atom_site_label_1
_geom_angle_atom_site_label_2
_geom_angle_atom_site_label_3
_geom_angle
_geom_angle_site_symmetry_1
_geom_angle_site_symmetry_3
_geom_angle_publ_flag
O3 Mn1 O1 105.66(9) . . ?
O3 Mn1 O6 122.18(9) . 8_456 ?
O1 Mn1 O6 90.42(9) . 8_456 ?
O3 Mn1 O5 98.31(9) . . ?
O1 Mn1 O5 91.03(10) . . ?
O6 Mn1 O5 137.32(8) 8_456 . ?
O3 Mn1 O2 91.98(8) . . ?
O1 Mn1 O2 161.05(9) . . ?
O6 Mn1 O2 85.85(8) 8_456 . ?
O5 Mn1 O2 79.37(8) . . ?
O3 Mn1 Mn2 81.82(7) . . ?
O1 Mn1 Mn2 133.83(8) . . ?
O6 Mn1 Mn2 124.60(7) 8_456 . ?
O5 Mn1 Mn2 43.05(6) . . ?
O2 Mn1 Mn2 40.81(5) . . ?
O3 Mn1 Mg1 160.96(8) . 8_456 ?
O1 Mn1 Mg1 70.96(7) . 8_456 ?
O6 Mn1 Mg1 76.84(6) 8_456 8_456 ?
O5 Mn1 Mg1 63.50(6) . 8_456 ?
O2 Mn1 Mg1 90.10(5) . 8_456 ?
Mn2 Mn1 Mg1 87.47(2) . 8_456 ?
O4 Mn2 O4 87.48(12) 3_556 . ?
O4 Mn2 O2 169.25(8) 3_556 . ?
O4 Mn2 O2 85.93(7) . . ?
O4 Mn2 O2 85.93(7) 3_556 3_556 ?
O4 Mn2 O2 169.25(8) . 3_556 ?
O2 Mn2 O2 101.79(9) . 3_556 ?
O4 Mn2 O5 109.74(8) 3_556 . ?
O4 Mn2 O5 88.25(8) . . ?
O2 Mn2 O5 78.54(7) . . ?
O2 Mn2 O5 86.01(8) 3_556 . ?
O4 Mn2 O5 88.25(8) 3_556 3_556 ?
O4 Mn2 O5 109.74(8) . 3_556 ?
O2 Mn2 O5 86.01(7) . 3_556 ?
O2 Mn2 O5 78.54(7) 3_556 3_556 ?
O5 Mn2 O5 155.45(10) . 3_556 ?
O4 Mn2 Mn1 142.28(7) 3_556 . ?
O4 Mn2 Mn1 71.67(6) . . ?
O2 Mn2 Mn1 41.99(5) . . ?
O2 Mn2 Mn1 109.10(6) 3_556 . ?
O5 Mn2 Mn1 40.97(6) . . ?
O5 Mn2 Mn1 127.94(6) 3_556 . ?
O4 Mn2 Mn1 71.67(6) 3_556 3_556 ?
O4 Mn2 Mn1 142.28(7) . 3_556 ?
O2 Mn2 Mn1 109.10(6) . 3_556 ?
O2 Mn2 Mn1 41.99(6) 3_556 3_556 ?
O5 Mn2 Mn1 127.94(6) . 3_556 ?
O5 Mn2 Mn1 40.97(6) 3_556 3_556 ?
Mn1 Mn2 Mn1 141.50(4) . 3_556 ?
O4 Mn2 Mg1 71.67(6) 3_556 3_556 ?
O4 Mn2 Mg1 142.28(7) . 3_556 ?
O2 Mn2 Mg1 109.10(6) . 3_556 ?
O2 Mn2 Mg1 41.99(6) 3_556 3_556 ?
O5 Mn2 Mg1 127.94(6) . 3_556 ?
O5 Mn2 Mg1 40.97(6) 3_556 3_556 ?
Mn1 Mn2 Mg1 141.50(4) . 3_556 ?
Mn1 Mn2 Mg1 0.000(14) 3_556 3_556 ?
C1 O1 Mn1 130.8(3) . . ?
O1 C1 O1 124.2(5) . 8_456 ?
O1 C1 N1 117.9(3) . . ?
O1 C1 N1 117.9(3) 8_456 . ?
C1 N1 C2 120.6(2) . . ?
C1 N1 C2 120.6(2) . 8_456 ?
C2 N1 C2 118.7(5) . 8_456 ?
C3 C2 N1 112.8(5) . . ?
C4 O2 Mn2 131.01(16) . . ?
C4 O2 Mn1 129.55(12) . . ?
Mn2 O2 Mn1 97.20(8) . . ?
O2 C4 O2 121.6(4) . 6_455 ?
O2 C4 N2 119.19(18) . . ?
O2 C4 N2 119.19(18) 6_455 . ?
C4 N2 C5 121.38(18) . . ?
C4 N2 C5 121.38(18) . 6_455 ?
C5 N2 C5 117.2(4) . 6_455 ?
N2 C5 C6 112.7(3) . . ?
C7 O3 Mn1 124.1(2) . . ?
C7 O4 Mn2 136.00(19) . . ?
O4 C7 O3 126.2(3) . . ?
O4 C7 N3 117.0(3) . . ?
O3 C7 N3 116.8(3) . . ?
C7 N3 C8 120.1(16) . . ?
C7 N3 C10 120.8(3) . . ?
C8 N3 C10 118.8(16) . . ?
C7 N3 C8' 118(10) . . ?
C8 N3 C8' 11(3) . . ?
C10 N3 C8' 121(10) . . ?
C9 C8 N3 108.8(8) . . ?
C9' C8' N3 115(3) . . ?
C11 C10 N3 111.6(4) . . ?
C12 O5 Mn1 123.92(19) . . ?
C12 O5 Mn2 139.3(2) . . ?
Mn1 O5 Mn2 95.98(9) . . ?
C12 O6 Mg1 122.2(2) . 8_456 ?
C12 O6 Mn1 122.2(2) . 8_456 ?
Mg1 O6 Mn1 0.00(6) 8_456 8_456 ?
O6 C12 O5 122.8(3) . . ?
O6 C12 N4 118.3(3) . . ?
O5 C12 N4 118.9(3) . . ?
C12 N4 C13 121.0(3) . . ?
C12 N4 C15 119.5(3) . . ?
C13 N4 C15 119.5(3) . . ?
N4 C13 C14 113.9(4) . . ?
C16 C15 N4 112.4(5) . . ?

loop_
_geom_bond_atom_site_label_1
_geom_bond_atom_site_label_2
_geom_bond_distance
_geom_bond_site_symmetry_2
_geom_bond_publ_flag
Mn1 O3 1.9691(19) . ?
Mn1 O1 1.996(3) . ?
Mn1 O6 2.011(2) 8_456 ?
Mn1 O5 2.088(2) . ?
Mn1 O2 2.136(2) . ?
Mn1 Mn2 3.1677(8) . ?
Mn1 Mg1 3.4186(14) 8_456 ?
Mn2 O4 2.022(2) 3_556 ?
Mn2 O4 2.022(2) . ?
Mn2 O2 2.0867(18) . ?
Mn2 O2 2.0867(18) 3_556 ?
Mn2 O5 2.174(2) . ?
Mn2 O5 2.174(2) 3_556 ?
Mn2 Mn1 3.1677(8) 3_556 ?
Mn2 Mg1 3.1677(8) 3_556 ?
O1 C1 1.266(3) . ?
C1 O1 1.266(3) 8_456 ?
C1 N1 1.354(6) . ?
N1 C2 1.468(4) . ?
N1 C2 1.468(4) 8_456 ?
C2 C3 1.423(6) . ?
O2 C4 1.281(2) . ?
C4 O2 1.281(2) 6_455 ?
C4 N2 1.338(5) . ?
N2 C5 1.459(3) . ?
N2 C5 1.459(3) 6_455 ?
C5 C6 1.485(4) . ?
O3 C7 1.266(4) . ?
O4 C7 1.260(4) . ?
C7 N3 1.365(4) . ?
N3 C8 1.453(7) . ?
N3 C10 1.480(4) . ?
N3 C8' 1.48(2) . ?
C8 C9 1.445(10) . ?
C8' C9' 1.46(2) . ?
C10 C11 1.428(6) . ?
O5 C12 1.291(3) . ?
O6 C12 1.257(3) . ?
O6 Mg1 2.011(2) 8_456 ?
O6 Mn1 2.011(2) 8_456 ?
C12 N4 1.341(4) . ?
N4 C13 1.466(4) . ?
N4 C15 1.484(5) . ?
C13 C14 1.487(5) . ?
C15 C16 1.416(6) . ?
